data_7004132
loop_
_publ_author_name
'Jiang, Xin-Dong'
'Matsukawa, Shiro'
'Yamamoto, Yohsuke'

_publ_section_title
;
 Synthesis, structure and isomerization of arylphosphoranes with
 anti-apicophilic bonding modes using a novel bidentate ligand with two
 C2F5 groups
;
_journal_issue 28
_journal_name_full 'Dalton Transactions'
_journal_page_first 3678
_journal_page_last 3687
_journal_paper_doi 10.1039/b802947d
_journal_year 2008
_chemical_formula_sum 'C32 H20.5 F20 N0.5 O2 P'
_chemical_formula_weight 854.96
_chemical_melting_point 113
_chemical_name_systematic
;
?
;
_space_group_IT_number 2
_symmetry_cell_setting triclinic
_symmetry_space_group_name_Hall '-P 1'
_symmetry_space_group_name_H-M 'P -1'
_atom_sites_solution_hydrogens geom
_atom_sites_solution_primary direct
_atom_sites_solution_secondary difmap
_audit_creation_method SHELXL-97
_cell_angle_alpha 97.5780(10)
_cell_angle_beta 97.1530(10)
_cell_angle_gamma 95.4110(10)
_cell_formula_units_Z 4
_cell_length_a 11.11300(10)
_cell_length_b 15.5850(3)
_cell_length_c 19.1520(4)
_cell_measurement_temperature 200
_cell_measurement_theta_max 28.0
_cell_measurement_theta_min 1.1
_cell_volume 3241.75(10)
_computing_cell_refinement 'HKL(Otwinowski, 1997)'
_computing_data_collection 'HKL(Otwinowski, 1997)'
_computing_data_reduction 'HKL(Otwinowski, 1997)'
_computing_structure_refinement 'SHELXL-97 (Sheldrick, 1997)'
_computing_structure_solution 'SHELXS-97 (Sheldrick, 1990)'
_diffrn_ambient_temperature 200
_diffrn_detector_area_resol_mean 10.00
_diffrn_measured_fraction_theta_full 0.894
_diffrn_measured_fraction_theta_max 0.894
_diffrn_measurement_device_type 'MacScience DIP2030 Imaging Plate'
_diffrn_measurement_method \w
_diffrn_radiation_monochromator graphite
_diffrn_radiation_source 'fine-focus sealed tube'
_diffrn_radiation_type MoK\a
_diffrn_radiation_wavelength 0.71073
_diffrn_reflns_av_R_equivalents 0.0000
_diffrn_reflns_av_sigmaI/netI 0.0649
_diffrn_reflns_limit_h_max 14
_diffrn_reflns_limit_h_min 0
_diffrn_reflns_limit_k_max 20
_diffrn_reflns_limit_k_min -20
_diffrn_reflns_limit_l_max 24
_diffrn_reflns_limit_l_min -25
_diffrn_reflns_number 13990
_diffrn_reflns_theta_full 28.00
_diffrn_reflns_theta_max 28.00
_diffrn_reflns_theta_min 1.08
_exptl_absorpt_coefficient_mu 0.234
_exptl_absorpt_correction_type none
_exptl_crystal_colour colorless
_exptl_crystal_density_diffrn 1.752
_exptl_crystal_density_method 'not measured'
_exptl_crystal_description plate
_exptl_crystal_F_000 1708
_exptl_crystal_size_max 0.60
_exptl_crystal_size_mid 0.40
_exptl_crystal_size_min 0.40
_refine_diff_density_max 1.437
_refine_diff_density_min -0.866
_refine_diff_density_rms 0.176
_refine_ls_extinction_method none
_refine_ls_goodness_of_fit_ref 1.036
_refine_ls_hydrogen_treatment constr
_refine_ls_matrix_type full
_refine_ls_number_parameters 1007
_refine_ls_number_reflns 13990
_refine_ls_number_restraints 0
_refine_ls_restrained_S_all 1.036
_refine_ls_R_factor_all 0.0778
_refine_ls_R_factor_gt 0.0705
_refine_ls_shift/su_max 0.009
_refine_ls_shift/su_mean 0.000
_refine_ls_structure_factor_coef Fsqd
_refine_ls_weighting_details 'calc w=1/[\s^2^(Fo^2^)+(0.1244P)^2^+5.7201P] where P=(Fo^2^+2Fc^2^)/3'
_refine_ls_weighting_scheme calc
_refine_ls_wR_factor_gt 0.2019
_refine_ls_wR_factor_ref 0.2089
_reflns_number_gt 12895
_reflns_number_total 13990
_reflns_threshold_expression >2sigma(I)
_cod_data_source_file b802947d.txt
_cod_data_source_block compound12e
_cod_original_sg_symbol_H-M P-1
_cod_original_formula_sum 'C32 H20.50 F20 N0.50 O2 P'
_cod_database_code 7004132

loop_
_symmetry_equiv_pos_as_xyz
'x, y, z'
'-x, -y, -z'

loop_
_atom_site_label
_atom_site_type_symbol
_atom_site_fract_x
_atom_site_fract_y
_atom_site_fract_z
_atom_site_U_iso_or_equiv
_atom_site_adp_type
_atom_site_occupancy
_atom_site_symmetry_multiplicity
_atom_site_calc_flag
_atom_site_refinement_flags
_atom_site_disorder_assembly
_atom_site_disorder_group
C1 C 0.3398(2) 0.22136(18) 0.25593(13) 0.0225(5) Uani 1 1 d . . .
C2 C 0.3696(3) 0.1772(2) 0.19296(14) 0.0287(6) Uani 1 1 d . . .
H2A H 0.3307 0.1204 0.1744 0.034 Uiso 1 1 calc R . .
C3 C 0.4568(3) 0.2174(2) 0.15787(15) 0.0357(7) Uani 1 1 d . . .
H3A H 0.4790 0.1873 0.1158 0.043 Uiso 1 1 calc R . .
C4 C 0.5115(3) 0.3008(2) 0.18400(17) 0.0364(7) Uani 1 1 d . . .
H4A H 0.5689 0.3281 0.1587 0.044 Uiso 1 1 calc R . .
C5 C 0.4838(3) 0.3454(2) 0.24660(16) 0.0324(6) Uani 1 1 d . . .
H5A H 0.5228 0.4022 0.2649 0.039 Uiso 1 1 calc R . .
C6 C 0.3974(2) 0.30465(19) 0.28198(14) 0.0243(5) Uani 1 1 d . . .
C7 C 0.3584(3) 0.34070(18) 0.35249(14) 0.0242(5) Uani 1 1 d . . .
C8 C 0.3215(3) 0.4344(2) 0.35608(18) 0.0365(7) Uani 1 1 d . . .
C9 C 0.2111(4) 0.4519(2) 0.3081(2) 0.0471(9) Uani 1 1 d . . .
C10 C 0.4688(3) 0.3353(2) 0.41163(16) 0.0339(7) Uani 1 1 d . . .
C11 C 0.4543(4) 0.3440(3) 0.49120(19) 0.0499(9) Uani 1 1 d . . .
C12 C 0.1451(3) 0.08716(17) 0.23994(13) 0.0227(5) Uani 1 1 d . . .
C13 C 0.1870(3) 0.0056(2) 0.22374(17) 0.0332(6) Uani 1 1 d . . .
H13A H 0.2623 -0.0060 0.2479 0.040 Uiso 1 1 calc R . .
C14 C 0.1192(4) -0.0580(2) 0.17277(19) 0.0413(8) Uani 1 1 d . . .
H14A H 0.1487 -0.1128 0.1623 0.050 Uiso 1 1 calc R . .
C15 C 0.0090(4) -0.0426(2) 0.13688(19) 0.0437(8) Uani 1 1 d . . .
H15A H -0.0357 -0.0862 0.1013 0.052 Uiso 1 1 calc R . .
C16 C -0.0358(3) 0.0363(2) 0.15300(17) 0.0368(7) Uani 1 1 d . . .
H16A H -0.1120 0.0473 0.1295 0.044 Uiso 1 1 calc R . .
C17 C 0.0332(3) 0.09956(18) 0.20446(14) 0.0251(5) Uani 1 1 d . . .
C18 C -0.0067(2) 0.18639(18) 0.23254(14) 0.0236(5) Uani 1 1 d . . .
C19 C -0.0376(3) 0.2452(2) 0.17490(16) 0.0325(6) Uani 1 1 d . . .
C20 C 0.0480(3) 0.2529(2) 0.11766(17) 0.0387(7) Uani 1 1 d . . .
C21 C -0.1188(3) 0.1686(2) 0.27310(16) 0.0307(6) Uani 1 1 d . . .
C22 C -0.1804(3) 0.2450(3) 0.30890(19) 0.0403(7) Uani 1 1 d . . .
C23 C 0.2366(2) 0.12776(16) 0.38246(13) 0.0203(5) Uani 1 1 d . . .
C24 C 0.3238(3) 0.06773(18) 0.38790(14) 0.0249(5) Uani 1 1 d . . .
C25 C 0.3228(3) 0.01539(19) 0.44160(15) 0.0305(6) Uani 1 1 d . . .
H25A H 0.3806 -0.0256 0.4446 0.037 Uiso 1 1 calc R . .
C26 C 0.2414(3) 0.0206(2) 0.49060(15) 0.0315(6) Uani 1 1 d . . .
C27 C 0.1639(3) 0.08463(19) 0.48796(14) 0.0288(6) Uani 1 1 d . . .
H27A H 0.1095 0.0909 0.5224 0.035 Uiso 1 1 calc R . .
C28 C 0.1622(2) 0.14052(17) 0.43659(13) 0.0221(5) Uani 1 1 d . . .
C29 C 0.4273(3) 0.0606(2) 0.34411(18) 0.0366(7) Uani 1 1 d . . .
H29A H 0.5027 0.0912 0.3719 0.055 Uiso 1 1 calc R . .
H29B H 0.4086 0.0869 0.3009 0.055 Uiso 1 1 calc R . .
H29C H 0.4378 -0.0009 0.3311 0.055 Uiso 1 1 calc R . .
C30 C 0.2398(4) -0.0399(3) 0.5464(2) 0.0497(9) Uani 1 1 d . . .
H30A H 0.2617 -0.0967 0.5269 0.075 Uiso 1 1 calc R . .
H30B H 0.1579 -0.0471 0.5603 0.075 Uiso 1 1 calc R . .
H30C H 0.2988 -0.0149 0.5882 0.075 Uiso 1 1 calc R . .
C31 C 0.0852(3) 0.2145(2) 0.44811(15) 0.0294(6) Uani 1 1 d . . .
H31A H 0.0056 0.1921 0.4594 0.044 Uiso 1 1 calc R . .
H31B H 0.0736 0.2417 0.4048 0.044 Uiso 1 1 calc R . .
H31C H 0.1264 0.2579 0.4877 0.044 Uiso 1 1 calc R . .
P1 P 0.21672(6) 0.18644(4) 0.30447(3) 0.01737(14) Uani 1 1 d . . .
O1 O 0.26006(17) 0.28526(12) 0.36393(9) 0.0217(4) Uani 1 1 d . . .
O2 O 0.08968(16) 0.23157(11) 0.28368(9) 0.0196(3) Uani 1 1 d . . .
F1 F 0.4158(2) 0.49096(13) 0.34802(14) 0.0506(6) Uani 1 1 d . . .
F2 F 0.2961(3) 0.46222(18) 0.42405(13) 0.0668(7) Uani 1 1 d . . .
F3 F 0.1082(2) 0.41830(15) 0.33044(17) 0.0622(7) Uani 1 1 d . . .
F4 F 0.2170(3) 0.41959(18) 0.24310(15) 0.0662(7) Uani 1 1 d . . .
F5 F 0.2062(3) 0.53775(16) 0.31269(18) 0.0705(8) Uani 1 1 d . . .
F6 F 0.5647(2) 0.3917(2) 0.40560(14) 0.0667(8) Uani 1 1 d . . .
F7 F 0.5016(2) 0.25278(17) 0.39864(12) 0.0533(6) Uani 1 1 d . . .
F8 F 0.3718(3) 0.2884(3) 0.50379(15) 0.1149(18) Uani 1 1 d . . .
F9 F 0.4367(6) 0.4236(3) 0.51701(19) 0.133(2) Uani 1 1 d . . .
F10 F 0.5586(3) 0.3316(2) 0.52741(14) 0.0771(9) Uani 1 1 d . . .
F11 F -0.0435(2) 0.32695(13) 0.20658(11) 0.0428(5) Uani 1 1 d . . .
F12 F -0.14934(19) 0.21480(17) 0.13789(11) 0.0488(5) Uani 1 1 d . . .
F13 F 0.0371(3) 0.18007(18) 0.07231(13) 0.0639(7) Uani 1 1 d . . .
F14 F 0.1630(2) 0.27184(18) 0.14649(12) 0.0526(6) Uani 1 1 d . . .
F15 F 0.0173(2) 0.31529(17) 0.08076(12) 0.0551(6) Uani 1 1 d . . .
F16 F -0.08027(17) 0.12337(12) 0.32571(10) 0.0338(4) Uani 1 1 d . . .
F17 F -0.20986(18) 0.11612(16) 0.23010(12) 0.0480(5) Uani 1 1 d . . .
F18 F -0.2468(2) 0.2805(2) 0.26065(14) 0.0651(8) Uani 1 1 d . . .
F19 F -0.10073(19) 0.30644(14) 0.34726(12) 0.0439(5) Uani 1 1 d . . .
F20 F -0.2542(3) 0.21353(19) 0.35099(16) 0.0657(7) Uani 1 1 d . . .
C32 C -0.4416(2) -0.22558(16) 0.25863(13) 0.0193(5) Uani 1 1 d . . .
C33 C -0.4103(3) -0.18437(17) 0.32899(13) 0.0241(5) Uani 1 1 d . . .
H33A H -0.3289 -0.1593 0.3459 0.029 Uiso 1 1 calc R . .
C34 C -0.4991(3) -0.1804(2) 0.37379(15) 0.0320(6) Uani 1 1 d . . .
H34A H -0.4789 -0.1515 0.4213 0.038 Uiso 1 1 calc R . .
C35 C -0.6170(3) -0.2184(2) 0.34976(18) 0.0395(7) Uani 1 1 d . . .
H35A H -0.6772 -0.2150 0.3809 0.047 Uiso 1 1 calc R . .
C36 C -0.6485(3) -0.2615(2) 0.28087(18) 0.0354(7) Uani 1 1 d . . .
H36A H -0.7293 -0.2884 0.2649 0.043 Uiso 1 1 calc R . .
C37 C -0.5603(2) -0.26467(16) 0.23553(14) 0.0223(5) Uani 1 1 d . . .
C38 C -0.5753(2) -0.31167(16) 0.15902(14) 0.0212(5) Uani 1 1 d . . .
C39 C -0.6162(3) -0.41053(18) 0.15878(16) 0.0283(6) Uani 1 1 d . . .
C40 C -0.5708(4) -0.4757(2) 0.1015(2) 0.0420(8) Uani 1 1 d . . .
C41 C -0.6697(3) -0.26532(18) 0.11353(17) 0.0292(6) Uani 1 1 d . . .
C42 C -0.7045(4) -0.2913(2) 0.0331(2) 0.0474(9) Uani 1 1 d . . .
C43 C -0.1913(2) -0.19063(16) 0.24983(12) 0.0192(5) Uani 1 1 d . . .
C44 C -0.1491(3) -0.10389(17) 0.27715(14) 0.0254(5) Uani 1 1 d . . .
H44A H -0.1953 -0.0587 0.2643 0.030 Uiso 1 1 calc R . .
C45 C -0.0402(3) -0.0833(2) 0.32297(16) 0.0310(6) Uani 1 1 d . . .
H45A H -0.0130 -0.0241 0.3416 0.037 Uiso 1 1 calc R . .
C46 C 0.0295(3) -0.1483(2) 0.34182(17) 0.0350(7) Uani 1 1 d . . .
H46A H 0.1028 -0.1338 0.3743 0.042 Uiso 1 1 calc R . .
C47 C -0.0082(3) -0.2345(2) 0.31306(16) 0.0314(6) Uani 1 1 d . . .
H47A H 0.0396 -0.2795 0.3246 0.038 Uiso 1 1 calc R . .
C48 C -0.1178(2) -0.25390(17) 0.26685(14) 0.0228(5) Uani 1 1 d . . .
C49 C -0.1658(2) -0.34168(17) 0.22425(14) 0.0238(5) Uani 1 1 d . . .
C50 C -0.1836(3) -0.4171(2) 0.26817(18) 0.0367(7) Uani 1 1 d . . .
C51 C -0.2499(3) -0.4022(2) 0.3331(2) 0.0419(8) Uani 1 1 d . . .
C52 C -0.0727(3) -0.3622(2) 0.16868(19) 0.0375(7) Uani 1 1 d . . .
C53 C -0.0987(4) -0.4468(3) 0.1139(2) 0.0505(10) Uani 1 1 d . . .
C54 C -0.3356(2) -0.16103(15) 0.12730(12) 0.0185(5) Uani 1 1 d . . .
C55 C -0.3031(3) -0.18707(17) 0.05964(13) 0.0234(5) Uani 1 1 d . . .
C56 C -0.2908(3) -0.12503(19) 0.01356(14) 0.0279(6) Uani 1 1 d . . .
H56A H -0.2638 -0.1419 -0.0309 0.034 Uiso 1 1 calc R . .
C57 C -0.3164(3) -0.04050(19) 0.03011(15) 0.0294(6) Uani 1 1 d . . .
C58 C -0.3576(3) -0.01792(17) 0.09471(14) 0.0254(5) Uani 1 1 d . . .
H58A H -0.3798 0.0392 0.1059 0.030 Uiso 1 1 calc R . .
C59 C -0.3679(2) -0.07558(16) 0.14399(13) 0.0195(5) Uani 1 1 d . . .
C60 C -0.2878(4) -0.2796(2) 0.02930(16) 0.0374(7) Uani 1 1 d . . .
H60A H -0.3356 -0.2946 -0.0181 0.056 Uiso 1 1 calc R . .
H60B H -0.3164 -0.3197 0.0606 0.056 Uiso 1 1 calc R . .
H60C H -0.2014 -0.2844 0.0257 0.056 Uiso 1 1 calc R . .
C61 C -0.3017(4) 0.0252(3) -0.0204(2) 0.0500(10) Uani 1 1 d . . .
H61A H -0.2512 0.0039 -0.0560 0.075 Uiso 1 1 calc R . .
H61B H -0.2621 0.0808 0.0063 0.075 Uiso 1 1 calc R . .
H61C H -0.3821 0.0336 -0.0442 0.075 Uiso 1 1 calc R . .
C62 C -0.4241(3) -0.04201(17) 0.20864(15) 0.0251(5) Uani 1 1 d . . .
H62A H -0.4307 0.0204 0.2097 0.038 Uiso 1 1 calc R . .
H62B H -0.3725 -0.0514 0.2517 0.038 Uiso 1 1 calc R . .
H62C H -0.5056 -0.0733 0.2065 0.038 Uiso 1 1 calc R . .
P2 P -0.33870(6) -0.23890(4) 0.19229(3) 0.01570(14) Uani 1 1 d . . .
O3 O -0.46389(17) -0.30150(12) 0.13461(9) 0.0211(4) Uani 1 1 d . . .
O4 O -0.27933(16) -0.33382(11) 0.18466(9) 0.0196(3) Uani 1 1 d . . .
F21 F -0.73977(18) -0.42630(13) 0.15147(14) 0.0459(5) Uani 1 1 d . . .
F22 F -0.5715(2) -0.43395(13) 0.22099(11) 0.0459(5) Uani 1 1 d . . .
F23 F -0.4564(2) -0.48743(15) 0.12086(15) 0.0557(6) Uani 1 1 d . . .
F24 F -0.5798(3) -0.45079(17) 0.03929(12) 0.0604(7) Uani 1 1 d . . .
F25 F -0.6379(3) -0.55297(15) 0.09827(18) 0.0719(9) Uani 1 1 d . . .
F26 F -0.62303(18) -0.18038(11) 0.12139(11) 0.0376(4) Uani 1 1 d . . .
F27 F -0.77659(18) -0.26538(14) 0.14088(13) 0.0459(5) Uani 1 1 d . . .
F28 F -0.7711(2) -0.36926(15) 0.01823(13) 0.0571(6) Uani 1 1 d . . .
F29 F -0.6109(3) -0.2913(2) -0.00079(12) 0.0694(8) Uani 1 1 d . . .
F30 F -0.7766(3) -0.23530(17) 0.00892(16) 0.0725(9) Uani 1 1 d . . .
F31 F -0.0718(2) -0.43893(17) 0.29360(15) 0.0567(6) Uani 1 1 d . . .
F32 F -0.2464(2) -0.48752(13) 0.22658(13) 0.0519(6) Uani 1 1 d . . .
F33 F -0.3599(3) -0.3829(2) 0.31565(14) 0.0641(7) Uani 1 1 d . . .
F34 F -0.1925(3) -0.3395(2) 0.38144(14) 0.0859(11) Uani 1 1 d . . .
F35 F -0.2559(3) -0.47518(18) 0.36343(16) 0.0688(8) Uani 1 1 d . . .
F36 F 0.0394(2) -0.36333(17) 0.20345(14) 0.0540(6) Uani 1 1 d . . .
F37 F -0.0678(2) -0.29542(14) 0.13157(11) 0.0439(5) Uani 1 1 d . . .
F38 F -0.2123(2) -0.46011(14) 0.08261(12) 0.0502(6) Uani 1 1 d . . .
F39 F -0.0711(3) -0.51471(18) 0.14326(17) 0.0789(9) Uani 1 1 d . . .
F40 F -0.0262(3) -0.4394(2) 0.06417(17) 0.0831(10) Uani 1 1 d . . .
C63 C 0.9012(13) 0.4139(7) 0.5068(6) 0.153(4) Uani 1 1 d . . .
H63A H 0.9557 0.4472 0.5475 0.229 Uiso 1 1 calc R . .
H63B H 0.8328 0.4467 0.4941 0.229 Uiso 1 1 calc R . .
H63C H 0.9464 0.4037 0.4663 0.229 Uiso 1 1 calc R . .
C64 C 0.8556(7) 0.3321(6) 0.5252(4) 0.093(2) Uani 1 1 d . . .
N1 N 0.8238(7) 0.2657(6) 0.5393(4) 0.114(2) Uani 1 1 d . . .

loop_
_atom_site_aniso_label
_atom_site_aniso_U_11
_atom_site_aniso_U_22
_atom_site_aniso_U_33
_atom_site_aniso_U_23
_atom_site_aniso_U_13
_atom_site_aniso_U_12
C1 0.0159(12) 0.0332(14) 0.0189(11) 0.0066(9) 0.0005(9) 0.0042(9)
C2 0.0228(14) 0.0431(16) 0.0213(12) 0.0048(11) 0.0050(10) 0.0063(11)
C3 0.0272(16) 0.060(2) 0.0225(13) 0.0093(12) 0.0068(11) 0.0088(13)
C4 0.0222(15) 0.060(2) 0.0321(14) 0.0197(14) 0.0094(12) 0.0031(13)
C5 0.0243(15) 0.0414(16) 0.0326(14) 0.0130(12) 0.0045(11) -0.0028(11)
C6 0.0164(12) 0.0343(14) 0.0223(11) 0.0100(10) -0.0001(9) -0.0005(9)
C7 0.0212(13) 0.0272(13) 0.0231(12) 0.0073(9) -0.0009(10) -0.0032(9)
C8 0.0387(18) 0.0270(15) 0.0440(17) 0.0087(12) 0.0072(14) -0.0012(12)
C9 0.049(2) 0.0345(18) 0.057(2) 0.0108(15) -0.0001(17) 0.0052(14)
C10 0.0256(15) 0.0421(17) 0.0305(14) 0.0092(12) -0.0058(12) -0.0070(12)
C11 0.053(2) 0.061(2) 0.0297(16) 0.0067(15) -0.0128(15) -0.0027(17)
C12 0.0230(13) 0.0231(12) 0.0213(11) 0.0022(9) 0.0029(9) 0.0008(9)
C13 0.0367(17) 0.0279(14) 0.0347(15) -0.0005(11) 0.0064(12) 0.0074(11)
C14 0.053(2) 0.0270(15) 0.0413(17) -0.0073(12) 0.0120(15) 0.0022(13)
C15 0.044(2) 0.0403(18) 0.0389(17) -0.0127(14) 0.0073(15) -0.0125(14)
C16 0.0300(16) 0.0428(18) 0.0309(14) -0.0049(12) -0.0019(12) -0.0076(12)
C17 0.0220(13) 0.0294(13) 0.0223(11) 0.0019(10) 0.0015(10) -0.0015(10)
C18 0.0168(12) 0.0308(13) 0.0216(11) 0.0032(9) -0.0018(9) 0.0009(9)
C19 0.0248(15) 0.0462(17) 0.0273(13) 0.0111(12) -0.0035(11) 0.0088(12)
C20 0.0374(18) 0.053(2) 0.0287(14) 0.0166(13) 0.0028(13) 0.0088(14)
C21 0.0181(14) 0.0412(16) 0.0312(14) 0.0054(11) 0.0004(11) -0.0010(11)
C22 0.0237(16) 0.057(2) 0.0432(17) 0.0095(15) 0.0068(13) 0.0149(13)
C23 0.0203(12) 0.0218(11) 0.0190(10) 0.0043(8) 0.0013(9) 0.0026(9)
C24 0.0243(13) 0.0271(13) 0.0241(12) 0.0046(9) 0.0013(10) 0.0079(10)
C25 0.0363(16) 0.0271(14) 0.0288(13) 0.0071(10) -0.0013(11) 0.0103(11)
C26 0.0387(17) 0.0305(14) 0.0251(13) 0.0103(10) -0.0007(11) 0.0004(11)
C27 0.0323(16) 0.0327(14) 0.0225(12) 0.0088(10) 0.0063(11) 0.0001(11)
C28 0.0211(13) 0.0259(12) 0.0194(11) 0.0043(9) 0.0029(9) 0.0020(9)
C29 0.0320(17) 0.0459(18) 0.0386(16) 0.0139(13) 0.0110(13) 0.0208(13)
C30 0.065(3) 0.049(2) 0.0418(18) 0.0278(16) 0.0087(17) 0.0090(18)
C31 0.0294(15) 0.0385(15) 0.0229(12) 0.0047(10) 0.0086(11) 0.0104(11)
P1 0.0149(3) 0.0212(3) 0.0160(3) 0.0035(2) 0.0011(2) 0.0024(2)
O1 0.0202(9) 0.0242(9) 0.0193(8) 0.0029(6) 0.0019(7) -0.0030(7)
O2 0.0160(9) 0.0224(8) 0.0192(8) 0.0025(6) -0.0013(6) 0.0015(6)
F1 0.0483(13) 0.0288(10) 0.0696(15) 0.0053(9) 0.0035(11) -0.0124(8)
F2 0.096(2) 0.0584(15) 0.0437(13) -0.0034(11) 0.0066(13) 0.0182(14)
F3 0.0374(12) 0.0409(12) 0.109(2) 0.0127(13) 0.0073(13) 0.0078(9)
F4 0.078(2) 0.0623(16) 0.0581(15) 0.0041(12) 0.0028(13) 0.0240(14)
F5 0.0758(19) 0.0350(12) 0.102(2) 0.0178(13) 0.0020(16) 0.0140(11)
F6 0.0353(12) 0.097(2) 0.0615(14) 0.0420(14) -0.0193(11) -0.0332(12)
F7 0.0483(13) 0.0646(15) 0.0456(12) 0.0061(10) -0.0098(10) 0.0234(11)
F8 0.080(2) 0.212(4) 0.0375(13) 0.051(2) -0.0208(14) -0.073(3)
F9 0.205(5) 0.122(3) 0.0576(19) -0.033(2) -0.032(3) 0.073(3)
F10 0.0555(16) 0.124(3) 0.0443(13) 0.0294(15) -0.0254(12) -0.0089(15)
F11 0.0506(13) 0.0424(11) 0.0409(10) 0.0157(8) 0.0038(9) 0.0233(9)
F12 0.0269(10) 0.0823(16) 0.0349(10) 0.0149(10) -0.0118(8) 0.0068(9)
F13 0.092(2) 0.0640(16) 0.0386(12) 0.0044(10) 0.0270(12) 0.0068(14)
F14 0.0316(11) 0.0913(18) 0.0415(11) 0.0312(11) 0.0043(9) 0.0112(10)
F15 0.0567(15) 0.0747(16) 0.0440(12) 0.0374(11) 0.0063(10) 0.0206(12)
F16 0.0321(10) 0.0365(9) 0.0359(9) 0.0115(7) 0.0110(7) 0.0016(7)
F17 0.0211(10) 0.0667(14) 0.0483(11) -0.0034(10) 0.0002(8) -0.0123(8)
F18 0.0398(13) 0.101(2) 0.0605(14) 0.0152(14) -0.0008(11) 0.0424(13)
F19 0.0375(11) 0.0447(11) 0.0497(11) -0.0011(9) 0.0056(9) 0.0179(8)
F20 0.0466(16) 0.0817(19) 0.0784(18) 0.0139(14) 0.0402(13) 0.0122(12)
C32 0.0205(12) 0.0196(11) 0.0192(11) 0.0051(8) 0.0047(9) 0.0044(8)
C33 0.0285(14) 0.0252(12) 0.0194(11) 0.0027(9) 0.0058(10) 0.0045(10)
C34 0.0398(18) 0.0349(15) 0.0239(12) 0.0035(11) 0.0116(12) 0.0087(12)
C35 0.0370(19) 0.0495(19) 0.0365(16) 0.0062(13) 0.0207(14) 0.0072(14)
C36 0.0241(15) 0.0424(17) 0.0412(16) 0.0059(13) 0.0125(13) 0.0004(12)
C37 0.0224(13) 0.0213(12) 0.0252(12) 0.0066(9) 0.0053(10) 0.0050(9)
C38 0.0191(12) 0.0180(11) 0.0261(12) 0.0058(9) 0.0004(9) 0.0004(8)
C39 0.0257(14) 0.0224(13) 0.0357(14) 0.0085(10) -0.0006(11) -0.0023(10)
C40 0.048(2) 0.0224(14) 0.0486(19) -0.0038(12) -0.0110(16) 0.0057(13)
C41 0.0221(14) 0.0247(13) 0.0393(15) 0.0099(11) -0.0065(11) 0.0012(10)
C42 0.057(2) 0.0374(18) 0.0407(18) 0.0094(14) -0.0203(17) 0.0017(15)
C43 0.0190(12) 0.0211(11) 0.0176(10) 0.0037(8) 0.0031(9) 0.0003(8)
C44 0.0268(14) 0.0224(12) 0.0250(12) 0.0029(9) 0.0007(10) -0.0024(9)
C45 0.0294(15) 0.0291(14) 0.0303(13) 0.0003(11) -0.0014(11) -0.0061(11)
C46 0.0256(15) 0.0381(16) 0.0355(15) 0.0024(12) -0.0078(12) -0.0054(11)
C47 0.0229(14) 0.0351(15) 0.0339(14) 0.0058(11) -0.0048(11) 0.0027(11)
C48 0.0206(13) 0.0239(12) 0.0231(11) 0.0037(9) 0.0008(10) 0.0010(9)
C49 0.0214(13) 0.0217(12) 0.0274(12) 0.0037(9) -0.0011(10) 0.0041(9)
C50 0.0390(18) 0.0282(15) 0.0416(16) 0.0112(12) -0.0055(14) 0.0031(12)
C51 0.0393(19) 0.0453(19) 0.0432(18) 0.0204(15) 0.0014(15) 0.0012(14)
C52 0.0262(16) 0.0418(17) 0.0427(17) -0.0053(13) 0.0009(13) 0.0160(12)
C53 0.053(2) 0.046(2) 0.052(2) -0.0091(16) 0.0069(18) 0.0251(17)
C54 0.0182(12) 0.0189(11) 0.0181(10) 0.0041(8) 0.0005(9) 0.0007(8)
C55 0.0254(13) 0.0270(13) 0.0184(11) 0.0045(9) 0.0040(9) 0.0041(9)
C56 0.0300(15) 0.0370(15) 0.0170(11) 0.0072(10) 0.0036(10) -0.0006(11)
C57 0.0314(15) 0.0318(14) 0.0240(12) 0.0126(10) -0.0021(11) -0.0064(11)
C58 0.0275(14) 0.0193(12) 0.0279(12) 0.0072(9) -0.0019(10) -0.0017(9)
C59 0.0179(12) 0.0190(11) 0.0209(11) 0.0037(8) 0.0008(9) -0.0001(8)
C60 0.057(2) 0.0354(16) 0.0236(13) 0.0031(11) 0.0154(13) 0.0153(14)
C61 0.071(3) 0.044(2) 0.0357(17) 0.0231(15) 0.0043(17) -0.0074(17)
C62 0.0268(14) 0.0203(12) 0.0285(12) 0.0015(9) 0.0066(10) 0.0040(9)
P2 0.0168(3) 0.0155(3) 0.0147(3) 0.00236(19) 0.0021(2) 0.0012(2)
O3 0.0186(9) 0.0227(9) 0.0203(8) 0.0010(6) 0.0003(7) 0.0003(6)
O4 0.0179(9) 0.0187(8) 0.0214(8) 0.0023(6) -0.0003(7) 0.0031(6)
F21 0.0273(10) 0.0340(10) 0.0757(15) 0.0092(9) 0.0080(10) -0.0039(7)
F22 0.0705(15) 0.0284(9) 0.0376(10) 0.0150(8) -0.0060(10) 0.0035(9)
F23 0.0433(13) 0.0424(12) 0.0765(16) -0.0082(11) -0.0019(11) 0.0166(9)
F24 0.0788(19) 0.0610(15) 0.0399(12) -0.0075(10) 0.0073(11) 0.0222(13)
F25 0.0630(17) 0.0264(11) 0.113(2) -0.0185(12) 0.0002(16) -0.0071(10)
F26 0.0408(11) 0.0210(8) 0.0477(10) 0.0102(7) -0.0107(8) 0.0023(7)
F27 0.0235(10) 0.0460(12) 0.0698(14) 0.0165(10) 0.0012(9) 0.0079(8)
F28 0.0597(15) 0.0406(12) 0.0587(14) -0.0004(10) -0.0241(12) -0.0035(10)
F29 0.075(2) 0.097(2) 0.0317(11) 0.0142(12) -0.0040(12) -0.0022(15)
F30 0.0792(18) 0.0548(15) 0.0727(17) 0.0263(12) -0.0456(15) 0.0026(12)
F31 0.0408(13) 0.0650(15) 0.0720(16) 0.0342(12) 0.0013(11) 0.0202(10)
F32 0.0706(16) 0.0252(9) 0.0557(13) 0.0082(8) -0.0037(11) -0.0029(9)
F33 0.0603(17) 0.090(2) 0.0591(14) 0.0396(14) 0.0218(12) 0.0365(14)
F34 0.110(3) 0.097(2) 0.0381(13) -0.0053(13) 0.0201(14) -0.0429(19)
F35 0.0764(19) 0.0651(17) 0.0799(18) 0.0498(15) 0.0242(15) 0.0129(13)
F36 0.0247(11) 0.0730(16) 0.0630(14) -0.0023(12) 0.0050(10) 0.0174(10)
F37 0.0439(12) 0.0481(12) 0.0414(10) 0.0023(8) 0.0212(9) -0.0002(9)
F38 0.0527(13) 0.0391(11) 0.0517(12) -0.0165(9) -0.0004(10) 0.0114(9)
F39 0.105(2) 0.0463(14) 0.085(2) -0.0043(13) 0.0004(17) 0.0464(15)
F40 0.075(2) 0.098(2) 0.0756(19) -0.0249(17) 0.0397(16) 0.0205(17)
C63 0.226(14) 0.115(7) 0.134(8) 0.016(6) 0.078(9) 0.034(8)
C64 0.090(5) 0.133(7) 0.071(4) 0.026(4) 0.031(3) 0.047(5)
N1 0.096(5) 0.167(7) 0.108(5) 0.064(5) 0.046(4) 0.058(5)

loop_
_atom_type_symbol
_atom_type_description
_atom_type_scat_dispersion_real
_atom_type_scat_dispersion_imag
_atom_type_scat_source
C C 0.0033 0.0016 'International Tables Vol C Tables 4.2.6.8 and 6.1.1.4'
H H 0.0000 0.0000 'International Tables Vol C Tables 4.2.6.8 and 6.1.1.4'
F F 0.0171 0.0103 'International Tables Vol C Tables 4.2.6.8 and 6.1.1.4'
O O 0.0106 0.0060 'International Tables Vol C Tables 4.2.6.8 and 6.1.1.4'
P P 0.1023 0.0942 'International Tables Vol C Tables 4.2.6.8 and 6.1.1.4'
N N 0.0061 0.0033 'International Tables Vol C Tables 4.2.6.8 and 6.1.1.4'

loop_
_geom_angle_atom_site_label_1
_geom_angle_atom_site_label_2
_geom_angle_atom_site_label_3
_geom_angle
_geom_angle_site_symmetry_1
_geom_angle_site_symmetry_3
_geom_angle_publ_flag
C6 C1 C2 119.4(3) . . ?
C6 C1 P1 113.9(2) . . ?
C2 C1 P1 126.3(2) . . ?
C3 C2 C1 119.3(3) . . ?
C3 C2 H2A 120.4 . . ?
C1 C2 H2A 120.4 . . ?
C4 C3 C2 120.4(3) . . ?
C4 C3 H3A 119.8 . . ?
C2 C3 H3A 119.8 . . ?
C3 C4 C5 121.1(3) . . ?
C3 C4 H4A 119.4 . . ?
C5 C4 H4A 119.4 . . ?
C4 C5 C6 118.3(3) . . ?
C4 C5 H5A 120.8 . . ?
C6 C5 H5A 120.8 . . ?
C1 C6 C5 121.5(3) . . ?
C1 C6 C7 112.1(2) . . ?
C5 C6 C7 126.4(3) . . ?
O1 C7 C6 107.6(2) . . ?
O1 C7 C8 108.9(2) . . ?
C6 C7 C8 114.5(2) . . ?
O1 C7 C10 108.0(2) . . ?
C6 C7 C10 106.1(2) . . ?
C8 C7 C10 111.3(2) . . ?
F1 C8 F2 104.0(3) . . ?
F1 C8 C9 107.9(3) . . ?
F2 C8 C9 103.9(3) . . ?
F1 C8 C7 110.9(3) . . ?
F2 C8 C7 109.2(3) . . ?
C9 C8 C7 119.6(3) . . ?
F4 C9 F5 109.6(3) . . ?
F4 C9 F3 111.2(4) . . ?
F5 C9 F3 106.4(3) . . ?
F4 C9 C8 110.1(4) . . ?
F5 C9 C8 109.5(3) . . ?
F3 C9 C8 109.9(3) . . ?
F6 C10 F7 108.0(3) . . ?
F6 C10 C11 107.1(3) . . ?
F7 C10 C11 102.2(3) . . ?
F6 C10 C7 110.5(2) . . ?
F7 C10 C7 106.1(2) . . ?
C11 C10 C7 121.9(3) . . ?
F8 C11 F9 111.3(5) . . ?
F8 C11 F10 108.1(4) . . ?
F9 C11 F10 104.0(4) . . ?
F8 C11 C10 112.4(3) . . ?
F9 C11 C10 112.1(4) . . ?
F10 C11 C10 108.5(4) . . ?
C17 C12 C13 117.1(3) . . ?
C17 C12 P1 112.4(2) . . ?
C13 C12 P1 130.4(2) . . ?
C14 C13 C12 120.5(3) . . ?
C14 C13 H13A 119.7 . . ?
C12 C13 H13A 119.7 . . ?
C15 C14 C13 120.8(3) . . ?
C15 C14 H14A 119.6 . . ?
C13 C14 H14A 119.6 . . ?
C16 C15 C14 119.8(3) . . ?
C16 C15 H15A 120.1 . . ?
C14 C15 H15A 120.1 . . ?
C15 C16 C17 118.7(3) . . ?
C15 C16 H16A 120.7 . . ?
C17 C16 H16A 120.7 . . ?
C12 C17 C16 123.0(3) . . ?
C12 C17 C18 111.5(2) . . ?
C16 C17 C18 125.4(3) . . ?
O2 C18 C17 107.7(2) . . ?
O2 C18 C19 108.5(2) . . ?
C17 C18 C19 114.5(2) . . ?
O2 C18 C21 106.8(2) . . ?
C17 C18 C21 108.4(2) . . ?
C19 C18 C21 110.6(2) . . ?
F11 C19 F12 107.8(3) . . ?
F11 C19 C20 106.6(3) . . ?
F12 C19 C20 105.1(2) . . ?
F11 C19 C18 109.4(2) . . ?
F12 C19 C18 108.8(3) . . ?
C20 C19 C18 118.6(3) . . ?
F14 C20 F15 108.5(3) . . ?
F14 C20 F13 109.0(3) . . ?
F15 C20 F13 107.2(3) . . ?
F14 C20 C19 111.5(3) . . ?
F15 C20 C19 109.2(3) . . ?
F13 C20 C19 111.2(3) . . ?
F17 C21 F16 106.4(3) . . ?
F17 C21 C22 105.6(3) . . ?
F16 C21 C22 106.0(3) . . ?
F17 C21 C18 110.7(2) . . ?
F16 C21 C18 106.3(2) . . ?
C22 C21 C18 120.9(3) . . ?
F19 C22 F18 108.3(3) . . ?
F19 C22 F20 108.6(3) . . ?
F18 C22 F20 108.0(3) . . ?
F19 C22 C21 112.6(3) . . ?
F18 C22 C21 110.8(3) . . ?
F20 C22 C21 108.4(3) . . ?
C28 C23 C24 118.8(2) . . ?
C28 C23 P1 120.35(19) . . ?
C24 C23 P1 120.8(2) . . ?
C25 C24 C23 118.7(3) . . ?
C25 C24 C29 115.9(2) . . ?
C23 C24 C29 125.1(2) . . ?
C26 C25 C24 122.9(3) . . ?
C26 C25 H25A 118.6 . . ?
C24 C25 H25A 118.6 . . ?
C27 C26 C25 117.4(3) . . ?
C27 C26 C30 121.3(3) . . ?
C25 C26 C30 121.3(3) . . ?
C26 C27 C28 122.5(3) . . ?
C26 C27 H27A 118.7 . . ?
C28 C27 H27A 118.7 . . ?
C27 C28 C23 119.0(2) . . ?
C27 C28 C31 115.1(2) . . ?
C23 C28 C31 125.7(2) . . ?
C24 C29 H29A 109.5 . . ?
C24 C29 H29B 109.5 . . ?
H29A C29 H29B 109.5 . . ?
C24 C29 H29C 109.5 . . ?
H29A C29 H29C 109.5 . . ?
H29B C29 H29C 109.5 . . ?
C26 C30 H30A 109.5 . . ?
C26 C30 H30B 109.5 . . ?
H30A C30 H30B 109.5 . . ?
C26 C30 H30C 109.5 . . ?
H30A C30 H30C 109.5 . . ?
H30B C30 H30C 109.5 . . ?
C28 C31 H31A 109.5 . . ?
C28 C31 H31B 109.5 . . ?
H31A C31 H31B 109.5 . . ?
C28 C31 H31C 109.5 . . ?
H31A C31 H31C 109.5 . . ?
H31B C31 H31C 109.5 . . ?
O2 P1 O1 83.75(9) . . ?
O2 P1 C1 112.78(11) . . ?
O1 P1 C1 86.76(11) . . ?
O2 P1 C23 121.26(11) . . ?
O1 P1 C23 87.89(10) . . ?
C1 P1 C23 124.64(12) . . ?
O2 P1 C12 87.23(10) . . ?
O1 P1 C12 170.73(11) . . ?
C1 P1 C12 98.73(12) . . ?
C23 P1 C12 95.00(11) . . ?
C7 O1 P1 118.68(17) . . ?
C18 O2 P1 120.90(16) . . ?
C37 C32 C33 119.5(2) . . ?
C37 C32 P2 114.26(18) . . ?
C33 C32 P2 126.2(2) . . ?
C34 C33 C32 119.4(3) . . ?
C34 C33 H33A 120.3 . . ?
C32 C33 H33A 120.3 . . ?
C35 C34 C33 120.4(3) . . ?
C35 C34 H34A 119.8 . . ?
C33 C34 H34A 119.8 . . ?
C34 C35 C36 120.8(3) . . ?
C34 C35 H35A 119.6 . . ?
C36 C35 H35A 119.6 . . ?
C35 C36 C37 119.1(3) . . ?
C35 C36 H36A 120.5 . . ?
C37 C36 H36A 120.5 . . ?
C36 C37 C32 120.8(3) . . ?
C36 C37 C38 127.0(3) . . ?
C32 C37 C38 112.1(2) . . ?
O3 C38 C37 108.0(2) . . ?
O3 C38 C39 110.0(2) . . ?
C37 C38 C39 108.9(2) . . ?
O3 C38 C41 109.1(2) . . ?
C37 C38 C41 107.1(2) . . ?
C39 C38 C41 113.5(2) . . ?
F22 C39 F21 107.6(3) . . ?
F22 C39 C40 104.4(2) . . ?
F21 C39 C40 107.7(2) . . ?
F22 C39 C38 109.4(2) . . ?
F21 C39 C38 110.9(2) . . ?
C40 C39 C38 116.4(3) . . ?
F24 C40 F23 108.6(4) . . ?
F24 C40 F25 110.2(3) . . ?
F23 C40 F25 107.0(3) . . ?
F24 C40 C39 113.1(3) . . ?
F23 C40 C39 110.7(3) . . ?
F25 C40 C39 107.2(3) . . ?
F27 C41 F26 105.5(2) . . ?
F27 C41 C42 105.9(3) . . ?
F26 C41 C42 104.4(3) . . ?
F27 C41 C38 110.9(2) . . ?
F26 C41 C38 106.1(2) . . ?
C42 C41 C38 122.7(3) . . ?
F29 C42 F30 108.6(4) . . ?
F29 C42 F28 110.1(4) . . ?
F30 C42 F28 105.6(3) . . ?
F29 C42 C41 112.9(3) . . ?
F30 C42 C41 108.5(3) . . ?
F28 C42 C41 110.8(3) . . ?
C48 C43 C44 117.8(2) . . ?
C48 C43 P2 112.08(18) . . ?
C44 C43 P2 130.1(2) . . ?
C45 C44 C43 120.5(3) . . ?
C45 C44 H44A 119.8 . . ?
C43 C44 H44A 119.8 . . ?
C44 C45 C46 120.7(3) . . ?
C44 C45 H45A 119.7 . . ?
C46 C45 H45A 119.7 . . ?
C47 C46 C45 119.8(3) . . ?
C47 C46 H46A 120.1 . . ?
C45 C46 H46A 120.1 . . ?
C46 C47 C48 118.6(3) . . ?
C46 C47 H47A 120.7 . . ?
C48 C47 H47A 120.7 . . ?
C43 C48 C47 122.5(3) . . ?
C43 C48 C49 111.3(2) . . ?
C47 C48 C49 125.9(3) . . ?
O4 C49 C48 108.1(2) . . ?
O4 C49 C50 108.3(2) . . ?
C48 C49 C50 115.5(2) . . ?
O4 C49 C52 107.3(2) . . ?
C48 C49 C52 106.4(2) . . ?
C50 C49 C52 110.9(2) . . ?
F32 C50 F31 108.2(3) . . ?
F32 C50 C51 105.6(3) . . ?
F31 C50 C51 105.2(3) . . ?
F32 C50 C49 110.0(3) . . ?
F31 C50 C49 109.1(3) . . ?
C51 C50 C49 118.3(3) . . ?
F33 C51 F34 108.0(4) . . ?
F33 C51 F35 109.1(3) . . ?
F34 C51 F35 107.0(3) . . ?
F33 C51 C50 111.4(3) . . ?
F34 C51 C50 112.4(3) . . ?
F35 C51 C50 108.9(3) . . ?
F37 C52 F36 107.3(3) . . ?
F37 C52 C53 106.9(3) . . ?
F36 C52 C53 106.2(3) . . ?
F37 C52 C49 106.2(2) . . ?
F36 C52 C49 109.9(3) . . ?
C53 C52 C49 119.6(3) . . ?
F39 C53 F38 109.8(4) . . ?
F39 C53 F40 106.5(3) . . ?
F38 C53 F40 108.3(4) . . ?
F39 C53 C52 111.3(3) . . ?
F38 C53 C52 112.6(3) . . ?
F40 C53 C52 108.0(4) . . ?
C55 C54 C59 119.1(2) . . ?
C55 C54 P2 119.82(19) . . ?
C59 C54 P2 121.06(18) . . ?
C56 C55 C54 118.9(2) . . ?
C56 C55 C60 115.7(2) . . ?
C54 C55 C60 125.3(2) . . ?
C57 C56 C55 122.6(3) . . ?
C57 C56 H56A 118.7 . . ?
C55 C56 H56A 118.7 . . ?
C56 C57 C58 117.6(2) . . ?
C56 C57 C61 121.5(3) . . ?
C58 C57 C61 120.9(3) . . ?
C57 C58 C59 122.7(3) . . ?
C57 C58 H58A 118.7 . . ?
C59 C58 H58A 118.7 . . ?
C58 C59 C54 118.8(2) . . ?
C58 C59 C62 115.2(2) . . ?
C54 C59 C62 125.8(2) . . ?
C55 C60 H60A 109.5 . . ?
C55 C60 H60B 109.5 . . ?
H60A C60 H60B 109.5 . . ?
C55 C60 H60C 109.5 . . ?
H60A C60 H60C 109.5 . . ?
H60B C60 H60C 109.5 . . ?
C57 C61 H61A 109.5 . . ?
C57 C61 H61B 109.5 . . ?
H61A C61 H61B 109.5 . . ?
C57 C61 H61C 109.5 . . ?
H61A C61 H61C 109.5 . . ?
H61B C61 H61C 109.5 . . ?
C59 C62 H62A 109.5 . . ?
C59 C62 H62B 109.5 . . ?
H62A C62 H62B 109.5 . . ?
C59 C62 H62C 109.5 . . ?
H62A C62 H62C 109.5 . . ?
H62B C62 H62C 109.5 . . ?
O4 P2 O3 82.60(9) . . ?
O4 P2 C32 115.18(10) . . ?
O3 P2 C32 87.12(10) . . ?
O4 P2 C54 125.08(11) . . ?
O3 P2 C54 88.06(10) . . ?
C32 P2 C54 118.23(11) . . ?
O4 P2 C43 87.14(10) . . ?
O3 P2 C43 169.61(10) . . ?
C32 P2 C43 98.81(11) . . ?
C54 P2 C43 96.52(11) . . ?
C38 O3 P2 118.47(16) . . ?
C49 O4 P2 120.32(15) . . ?
C64 C63 H63A 109.5 . . ?
C64 C63 H63B 109.5 . . ?
H63A C63 H63B 109.5 . . ?
C64 C63 H63C 109.5 . . ?
H63A C63 H63C 109.5 . . ?
H63B C63 H63C 109.5 . . ?
N1 C64 C63 177.1(9) . . ?

loop_
_geom_bond_atom_site_label_1
_geom_bond_atom_site_label_2
_geom_bond_distance
_geom_bond_site_symmetry_2
_geom_bond_publ_flag
C1 C6 1.391(4) . ?
C1 C2 1.400(4) . ?
C1 P1 1.828(3) . ?
C2 C3 1.394(4) . ?
C2 H2A 0.9500 . ?
C3 C4 1.384(5) . ?
C3 H3A 0.9500 . ?
C4 C5 1.388(5) . ?
C4 H4A 0.9500 . ?
C5 C6 1.395(4) . ?
C5 H5A 0.9500 . ?
C6 C7 1.523(4) . ?
C7 O1 1.386(3) . ?
C7 C8 1.549(4) . ?
C7 C10 1.579(4) . ?
C8 F1 1.342(4) . ?
C8 F2 1.389(4) . ?
C8 C9 1.506(5) . ?
C9 F4 1.292(5) . ?
C9 F5 1.337(4) . ?
C9 F3 1.353(5) . ?
C10 F6 1.342(4) . ?
C10 F7 1.370(4) . ?
C10 C11 1.542(5) . ?
C11 F8 1.270(5) . ?
C11 F9 1.314(6) . ?
C11 F10 1.319(5) . ?
C12 C17 1.383(4) . ?
C12 C13 1.404(4) . ?
C12 P1 1.890(3) . ?
C13 C14 1.387(4) . ?
C13 H13A 0.9500 . ?
C14 C15 1.386(6) . ?
C14 H14A 0.9500 . ?
C15 C16 1.381(5) . ?
C15 H15A 0.9500 . ?
C16 C17 1.394(4) . ?
C16 H16A 0.9500 . ?
C17 C18 1.516(4) . ?
C18 O2 1.420(3) . ?
C18 C19 1.552(4) . ?
C18 C21 1.569(4) . ?
C19 F11 1.348(4) . ?
C19 F12 1.360(3) . ?
C19 C20 1.547(5) . ?
C20 F14 1.318(4) . ?
C20 F15 1.321(4) . ?
C20 F13 1.321(5) . ?
C21 F17 1.353(3) . ?
C21 F16 1.354(4) . ?
C21 C22 1.553(5) . ?
C22 F19 1.317(4) . ?
C22 F18 1.322(4) . ?
C22 F20 1.325(5) . ?
C23 C28 1.410(4) . ?
C23 C24 1.413(4) . ?
C23 P1 1.853(3) . ?
C24 C25 1.395(4) . ?
C24 C29 1.509(4) . ?
C25 C26 1.382(5) . ?
C25 H25A 0.9500 . ?
C26 C27 1.380(4) . ?
C26 C30 1.517(4) . ?
C27 C28 1.397(4) . ?
C27 H27A 0.9500 . ?
C28 C31 1.510(4) . ?
C29 H29A 0.9800 . ?
C29 H29B 0.9800 . ?
C29 H29C 0.9800 . ?
C30 H30A 0.9800 . ?
C30 H30B 0.9800 . ?
C30 H30C 0.9800 . ?
C31 H31A 0.9800 . ?
C31 H31B 0.9800 . ?
C31 H31C 0.9800 . ?
P1 O2 1.6636(18) . ?
P1 O1 1.7781(19) . ?
C32 C37 1.392(4) . ?
C32 C33 1.401(3) . ?
C32 P2 1.817(3) . ?
C33 C34 1.387(4) . ?
C33 H33A 0.9500 . ?
C34 C35 1.382(5) . ?
C34 H34A 0.9500 . ?
C35 C36 1.386(5) . ?
C35 H35A 0.9500 . ?
C36 C37 1.388(4) . ?
C36 H36A 0.9500 . ?
C37 C38 1.531(4) . ?
C38 O3 1.379(3) . ?
C38 C39 1.564(4) . ?
C38 C41 1.570(4) . ?
C39 F22 1.342(3) . ?
C39 F21 1.358(4) . ?
C39 C40 1.560(5) . ?
C40 F24 1.295(5) . ?
C40 F23 1.316(4) . ?
C40 F25 1.345(4) . ?
C41 F27 1.357(4) . ?
C41 F26 1.357(3) . ?
C41 C42 1.532(5) . ?
C42 F29 1.293(5) . ?
C42 F30 1.328(4) . ?
C42 F28 1.338(4) . ?
C43 C48 1.384(4) . ?
C43 C44 1.398(4) . ?
C43 P2 1.887(3) . ?
C44 C45 1.388(4) . ?
C44 H44A 0.9500 . ?
C45 C46 1.390(5) . ?
C45 H45A 0.9500 . ?
C46 C47 1.388(4) . ?
C46 H46A 0.9500 . ?
C47 C48 1.397(4) . ?
C47 H47A 0.9500 . ?
C48 C49 1.510(4) . ?
C49 O4 1.414(3) . ?
C49 C50 1.545(4) . ?
C49 C52 1.597(4) . ?
C50 F32 1.347(4) . ?
C50 F31 1.367(4) . ?
C50 C51 1.525(5) . ?
C51 F33 1.301(4) . ?
C51 F34 1.310(5) . ?
C51 F35 1.345(4) . ?
C52 F37 1.336(4) . ?
C52 F36 1.341(4) . ?
C52 C53 1.553(5) . ?
C53 F39 1.307(5) . ?
C53 F38 1.314(5) . ?
C53 F40 1.331(5) . ?
C54 C55 1.407(3) . ?
C54 C59 1.418(3) . ?
C54 P2 1.850(2) . ?
C55 C56 1.401(4) . ?
C55 C60 1.515(4) . ?
C56 C57 1.378(4) . ?
C56 H56A 0.9500 . ?
C57 C58 1.386(4) . ?
C57 C61 1.510(4) . ?
C58 C59 1.394(3) . ?
C58 H58A 0.9500 . ?
C59 C62 1.510(4) . ?
C60 H60A 0.9800 . ?
C60 H60B 0.9800 . ?
C60 H60C 0.9800 . ?
C61 H61A 0.9800 . ?
C61 H61B 0.9800 . ?
C61 H61C 0.9800 . ?
C62 H62A 0.9800 . ?
C62 H62B 0.9800 . ?
C62 H62C 0.9800 . ?
P2 O4 1.6722(18) . ?
P2 O3 1.7845(18) . ?
C63 C64 1.431(13) . ?
C63 H63A 0.9800 . ?
C63 H63B 0.9800 . ?
C63 H63C 0.9800 . ?
C64 N1 1.138(10) . ?

loop_
_geom_torsion_atom_site_label_1
_geom_torsion_atom_site_label_2
_geom_torsion_atom_site_label_3
_geom_torsion_atom_site_label_4
_geom_torsion
_geom_torsion_site_symmetry_1
_geom_torsion_site_symmetry_2
_geom_torsion_site_symmetry_3
_geom_torsion_site_symmetry_4
_geom_torsion_publ_flag
C6 C1 C2 C3 0.4(4) . . . . ?
P1 C1 C2 C3 172.4(2) . . . . ?
C1 C2 C3 C4 -1.5(4) . . . . ?
C2 C3 C4 C5 2.0(5) . . . . ?
C3 C4 C5 C6 -1.3(5) . . . . ?
C2 C1 C6 C5 0.3(4) . . . . ?
P1 C1 C6 C5 -172.7(2) . . . . ?
C2 C1 C6 C7 -177.2(2) . . . . ?
P1 C1 C6 C7 9.8(3) . . . . ?
C4 C5 C6 C1 0.2(4) . . . . ?
C4 C5 C6 C7 177.3(3) . . . . ?
C1 C6 C7 O1 -10.3(3) . . . . ?
C5 C6 C7 O1 172.4(3) . . . . ?
C1 C6 C7 C8 -131.6(3) . . . . ?
C5 C6 C7 C8 51.1(4) . . . . ?
C1 C6 C7 C10 105.2(3) . . . . ?
C5 C6 C7 C10 -72.2(3) . . . . ?
O1 C7 C8 F1 177.6(2) . . . . ?
C6 C7 C8 F1 -61.8(3) . . . . ?
C10 C7 C8 F1 58.6(3) . . . . ?
O1 C7 C8 F2 63.5(3) . . . . ?
C6 C7 C8 F2 -175.9(3) . . . . ?
C10 C7 C8 F2 -55.5(4) . . . . ?
O1 C7 C8 C9 -55.9(4) . . . . ?
C6 C7 C8 C9 64.7(4) . . . . ?
C10 C7 C8 C9 -174.9(3) . . . . ?
F1 C8 C9 F4 77.2(4) . . . . ?
F2 C8 C9 F4 -172.7(3) . . . . ?
C7 C8 C9 F4 -50.7(5) . . . . ?
F1 C8 C9 F5 -43.4(4) . . . . ?
F2 C8 C9 F5 66.6(4) . . . . ?
C7 C8 C9 F5 -171.3(3) . . . . ?
F1 C8 C9 F3 -160.0(3) . . . . ?
F2 C8 C9 F3 -49.9(4) . . . . ?
C7 C8 C9 F3 72.1(4) . . . . ?
O1 C7 C10 F6 -176.4(3) . . . . ?
C6 C7 C10 F6 68.4(3) . . . . ?
C8 C7 C10 F6 -56.9(4) . . . . ?
O1 C7 C10 F7 66.8(3) . . . . ?
C6 C7 C10 F7 -48.5(3) . . . . ?
C8 C7 C10 F7 -173.7(3) . . . . ?
O1 C7 C10 C11 -49.3(4) . . . . ?
C6 C7 C10 C11 -164.5(3) . . . . ?
C8 C7 C10 C11 70.2(4) . . . . ?
F6 C10 C11 F8 -174.8(4) . . . . ?
F7 C10 C11 F8 -61.3(5) . . . . ?
C7 C10 C11 F8 56.7(5) . . . . ?
F6 C10 C11 F9 59.0(5) . . . . ?
F7 C10 C11 F9 172.4(4) . . . . ?
C7 C10 C11 F9 -69.6(5) . . . . ?
F6 C10 C11 F10 -55.3(4) . . . . ?
F7 C10 C11 F10 58.1(4) . . . . ?
C7 C10 C11 F10 176.1(3) . . . . ?
C17 C12 C13 C14 1.7(5) . . . . ?
P1 C12 C13 C14 -178.7(3) . . . . ?
C12 C13 C14 C15 0.0(5) . . . . ?
C13 C14 C15 C16 -1.5(6) . . . . ?
C14 C15 C16 C17 1.3(5) . . . . ?
C13 C12 C17 C16 -1.9(4) . . . . ?
P1 C12 C17 C16 178.5(2) . . . . ?
C13 C12 C17 C18 174.0(3) . . . . ?
P1 C12 C17 C18 -5.6(3) . . . . ?
C15 C16 C17 C12 0.4(5) . . . . ?
C15 C16 C17 C18 -174.9(3) . . . . ?
C12 C17 C18 O2 4.6(3) . . . . ?
C16 C17 C18 O2 -179.6(3) . . . . ?
C12 C17 C18 C19 125.3(3) . . . . ?
C16 C17 C18 C19 -58.9(4) . . . . ?
C12 C17 C18 C21 -110.7(3) . . . . ?
C16 C17 C18 C21 65.1(4) . . . . ?
O2 C18 C19 F11 -45.3(3) . . . . ?
C17 C18 C19 F11 -165.6(2) . . . . ?
C21 C18 C19 F11 71.6(3) . . . . ?
O2 C18 C19 F12 -162.9(2) . . . . ?
C17 C18 C19 F12 76.8(3) . . . . ?
C21 C18 C19 F12 -46.0(3) . . . . ?
O2 C18 C19 C20 77.2(3) . . . . ?
C17 C18 C19 C20 -43.1(4) . . . . ?
C21 C18 C19 C20 -165.9(3) . . . . ?
F11 C19 C20 F14 73.4(3) . . . . ?
F12 C19 C20 F14 -172.4(3) . . . . ?
C18 C19 C20 F14 -50.5(4) . . . . ?
F11 C19 C20 F15 -46.6(3) . . . . ?
F12 C19 C20 F15 67.7(4) . . . . ?
C18 C19 C20 F15 -170.5(3) . . . . ?
F11 C19 C20 F13 -164.7(3) . . . . ?
F12 C19 C20 F13 -50.5(3) . . . . ?
C18 C19 C20 F13 71.4(4) . . . . ?
O2 C18 C21 F17 -172.3(2) . . . . ?
C17 C18 C21 F17 -56.5(3) . . . . ?
C19 C18 C21 F17 69.8(3) . . . . ?
O2 C18 C21 F16 -57.1(3) . . . . ?
C17 C18 C21 F16 58.7(3) . . . . ?
C19 C18 C21 F16 -175.0(2) . . . . ?
O2 C18 C21 C22 63.6(3) . . . . ?
C17 C18 C21 C22 179.4(2) . . . . ?
C19 C18 C21 C22 -54.3(3) . . . . ?
F17 C21 C22 F19 -173.6(3) . . . . ?
F16 C21 C22 F19 73.7(3) . . . . ?
C18 C21 C22 F19 -47.2(4) . . . . ?
F17 C21 C22 F18 -52.1(4) . . . . ?
F16 C21 C22 F18 -164.7(3) . . . . ?
C18 C21 C22 F18 74.4(4) . . . . ?
F17 C21 C22 F20 66.2(3) . . . . ?
F16 C21 C22 F20 -46.4(3) . . . . ?
C18 C21 C22 F20 -167.3(3) . . . . ?
C28 C23 C24 C25 8.0(4) . . . . ?
P1 C23 C24 C25 -170.2(2) . . . . ?
C28 C23 C24 C29 -166.1(3) . . . . ?
P1 C23 C24 C29 15.7(4) . . . . ?
C23 C24 C25 C26 -1.1(4) . . . . ?
C29 C24 C25 C26 173.5(3) . . . . ?
C24 C25 C26 C27 -4.2(5) . . . . ?
C24 C25 C26 C30 177.5(3) . . . . ?
C25 C26 C27 C28 2.6(4) . . . . ?
C30 C26 C27 C28 -179.2(3) . . . . ?
C26 C27 C28 C23 4.3(4) . . . . ?
C26 C27 C28 C31 -171.5(3) . . . . ?
C24 C23 C28 C27 -9.5(4) . . . . ?
P1 C23 C28 C27 168.7(2) . . . . ?
C24 C23 C28 C31 165.8(3) . . . . ?
P1 C23 C28 C31 -16.0(4) . . . . ?
C6 C1 P1 O2 76.8(2) . . . . ?
C2 C1 P1 O2 -95.6(2) . . . . ?
C6 C1 P1 O1 -5.05(19) . . . . ?
C2 C1 P1 O1 -177.5(2) . . . . ?
C6 C1 P1 C23 -90.2(2) . . . . ?
C2 C1 P1 C23 97.4(3) . . . . ?
C6 C1 P1 C12 167.45(19) . . . . ?
C2 C1 P1 C12 -5.0(3) . . . . ?
C28 C23 P1 O2 -18.0(3) . . . . ?
C24 C23 P1 O2 160.2(2) . . . . ?
C28 C23 P1 O1 63.4(2) . . . . ?
C24 C23 P1 O1 -118.4(2) . . . . ?
C28 C23 P1 C1 148.0(2) . . . . ?
C24 C23 P1 C1 -33.8(3) . . . . ?
C28 C23 P1 C12 -107.8(2) . . . . ?
C24 C23 P1 C12 70.4(2) . . . . ?
C17 C12 P1 O2 4.1(2) . . . . ?
C13 C12 P1 O2 -175.5(3) . . . . ?
C17 C12 P1 O1 17.4(8) . . . . ?
C13 C12 P1 O1 -162.2(5) . . . . ?
C17 C12 P1 C1 -108.5(2) . . . . ?
C13 C12 P1 C1 71.9(3) . . . . ?
C17 C12 P1 C23 125.3(2) . . . . ?
C13 C12 P1 C23 -54.3(3) . . . . ?
C6 C7 O1 P1 6.8(3) . . . . ?
C8 C7 O1 P1 131.5(2) . . . . ?
C10 C7 O1 P1 -107.4(2) . . . . ?
O2 P1 O1 C7 -114.83(19) . . . . ?
C1 P1 O1 C7 -1.48(19) . . . . ?
C23 P1 O1 C7 123.41(19) . . . . ?
C12 P1 O1 C7 -128.2(6) . . . . ?
C17 C18 O2 P1 -1.5(3) . . . . ?
C19 C18 O2 P1 -125.9(2) . . . . ?
C21 C18 O2 P1 114.8(2) . . . . ?
O1 P1 O2 C18 -179.19(19) . . . . ?
C1 P1 O2 C18 97.0(2) . . . . ?
C23 P1 O2 C18 -95.5(2) . . . . ?
C12 P1 O2 C18 -1.33(19) . . . . ?
C37 C32 C33 C34 -2.3(4) . . . . ?
P2 C32 C33 C34 -179.1(2) . . . . ?
C32 C33 C34 C35 1.4(4) . . . . ?
C33 C34 C35 C36 0.4(5) . . . . ?
C34 C35 C36 C37 -1.2(5) . . . . ?
C35 C36 C37 C32 0.2(5) . . . . ?
C35 C36 C37 C38 177.4(3) . . . . ?
C33 C32 C37 C36 1.5(4) . . . . ?
P2 C32 C37 C36 178.7(2) . . . . ?
C33 C32 C37 C38 -176.1(2) . . . . ?
P2 C32 C37 C38 1.1(3) . . . . ?
C36 C37 C38 O3 -177.3(3) . . . . ?
C32 C37 C38 O3 0.1(3) . . . . ?
C36 C37 C38 C39 -57.9(4) . . . . ?
C32 C37 C38 C39 119.6(2) . . . . ?
C36 C37 C38 C41 65.2(3) . . . . ?
C32 C37 C38 C41 -117.3(2) . . . . ?
O3 C38 C39 F22 88.5(3) . . . . ?
C37 C38 C39 F22 -29.7(3) . . . . ?
C41 C38 C39 F22 -148.9(3) . . . . ?
O3 C38 C39 F21 -153.0(2) . . . . ?
C37 C38 C39 F21 88.8(3) . . . . ?
C41 C38 C39 F21 -30.4(3) . . . . ?
O3 C38 C39 C40 -29.5(3) . . . . ?
C37 C38 C39 C40 -147.7(2) . . . . ?
C41 C38 C39 C40 93.1(3) . . . . ?
F22 C39 C40 F24 -164.4(3) . . . . ?
F21 C39 C40 F24 81.4(4) . . . . ?
C38 C39 C40 F24 -43.7(4) . . . . ?
F22 C39 C40 F23 -42.3(4) . . . . ?
F21 C39 C40 F23 -156.5(3) . . . . ?
C38 C39 C40 F23 78.4(3) . . . . ?
F22 C39 C40 F25 74.0(3) . . . . ?
F21 C39 C40 F25 -40.2(3) . . . . ?
C38 C39 C40 F25 -165.3(3) . . . . ?
O3 C38 C41 F27 -173.1(2) . . . . ?
C37 C38 C41 F27 -56.5(3) . . . . ?
C39 C38 C41 F27 63.7(3) . . . . ?
O3 C38 C41 F26 -59.0(3) . . . . ?
C37 C38 C41 F26 57.6(3) . . . . ?
C39 C38 C41 F26 177.8(2) . . . . ?
O3 C38 C41 C42 60.5(3) . . . . ?
C37 C38 C41 C42 177.2(3) . . . . ?
C39 C38 C41 C42 -62.6(4) . . . . ?
F27 C41 C42 F29 177.8(3) . . . . ?
F26 C41 C42 F29 66.7(4) . . . . ?
C38 C41 C42 F29 -53.6(4) . . . . ?
F27 C41 C42 F30 57.4(4) . . . . ?
F26 C41 C42 F30 -53.7(4) . . . . ?
C38 C41 C42 F30 -174.1(3) . . . . ?
F27 C41 C42 F28 -58.1(4) . . . . ?
F26 C41 C42 F28 -169.3(3) . . . . ?
C38 C41 C42 F28 70.4(4) . . . . ?
C48 C43 C44 C45 -3.5(4) . . . . ?
P2 C43 C44 C45 175.4(2) . . . . ?
C43 C44 C45 C46 0.8(5) . . . . ?
C44 C45 C46 C47 1.8(5) . . . . ?
C45 C46 C47 C48 -1.6(5) . . . . ?
C44 C43 C48 C47 3.8(4) . . . . ?
P2 C43 C48 C47 -175.3(2) . . . . ?
C44 C43 C48 C49 -170.8(2) . . . . ?
P2 C43 C48 C49 10.1(3) . . . . ?
C46 C47 C48 C43 -1.3(5) . . . . ?
C46 C47 C48 C49 172.5(3) . . . . ?
C43 C48 C49 O4 -5.8(3) . . . . ?
C47 C48 C49 O4 179.7(3) . . . . ?
C43 C48 C49 C50 -127.4(3) . . . . ?
C47 C48 C49 C50 58.2(4) . . . . ?
C43 C48 C49 C52 109.1(3) . . . . ?
C47 C48 C49 C52 -65.3(4) . . . . ?
O4 C49 C50 F32 47.6(3) . . . . ?
C48 C49 C50 F32 169.0(3) . . . . ?
C52 C49 C50 F32 -70.0(3) . . . . ?
O4 C49 C50 F31 166.1(2) . . . . ?
C48 C49 C50 F31 -72.5(3) . . . . ?
C52 C49 C50 F31 48.6(3) . . . . ?
O4 C49 C50 C51 -73.8(3) . . . . ?
C48 C49 C50 C51 47.6(4) . . . . ?
C52 C49 C50 C51 168.7(3) . . . . ?
F32 C50 C51 F33 -64.0(4) . . . . ?
F31 C50 C51 F33 -178.4(3) . . . . ?
C49 C50 C51 F33 59.6(4) . . . . ?
F32 C50 C51 F34 174.6(3) . . . . ?
F31 C50 C51 F34 60.3(4) . . . . ?
C49 C50 C51 F34 -61.8(4) . . . . ?
F32 C50 C51 F35 56.3(3) . . . . ?
F31 C50 C51 F35 -58.1(4) . . . . ?
C49 C50 C51 F35 179.9(3) . . . . ?
O4 C49 C52 F37 59.2(3) . . . . ?
C48 C49 C52 F37 -56.4(3) . . . . ?
C50 C49 C52 F37 177.3(2) . . . . ?
O4 C49 C52 F36 175.0(3) . . . . ?
C48 C49 C52 F36 59.5(3) . . . . ?
C50 C49 C52 F36 -66.8(3) . . . . ?
O4 C49 C52 C53 -61.8(4) . . . . ?
C48 C49 C52 C53 -177.3(3) . . . . ?
C50 C49 C52 C53 56.4(4) . . . . ?
F37 C52 C53 F39 161.8(3) . . . . ?
F36 C52 C53 F39 47.4(5) . . . . ?
C49 C52 C53 F39 -77.6(4) . . . . ?
F37 C52 C53 F38 -74.4(4) . . . . ?
F36 C52 C53 F38 171.2(3) . . . . ?
C49 C52 C53 F38 46.3(5) . . . . ?
F37 C52 C53 F40 45.2(4) . . . . ?
F36 C52 C53 F40 -69.2(4) . . . . ?
C49 C52 C53 F40 165.8(3) . . . . ?
C59 C54 C55 C56 6.8(4) . . . . ?
P2 C54 C55 C56 -174.4(2) . . . . ?
C59 C54 C55 C60 -168.9(3) . . . . ?
P2 C54 C55 C60 9.9(4) . . . . ?
C54 C55 C56 C57 -4.0(4) . . . . ?
C60 C55 C56 C57 172.1(3) . . . . ?
C55 C56 C57 C58 -1.1(4) . . . . ?
C55 C56 C57 C61 179.7(3) . . . . ?
C56 C57 C58 C59 3.3(4) . . . . ?
C61 C57 C58 C59 -177.4(3) . . . . ?
C57 C58 C59 C54 -0.4(4) . . . . ?
C57 C58 C59 C62 -175.2(2) . . . . ?
C55 C54 C59 C58 -4.7(4) . . . . ?
P2 C54 C59 C58 176.49(19) . . . . ?
C55 C54 C59 C62 169.5(2) . . . . ?
P2 C54 C59 C62 -9.3(3) . . . . ?
C37 C32 P2 O4 -81.9(2) . . . . ?
C33 C32 P2 O4 95.0(2) . . . . ?
C37 C32 P2 O3 -1.46(19) . . . . ?
C33 C32 P2 O3 175.4(2) . . . . ?
C37 C32 P2 C54 84.8(2) . . . . ?
C33 C32 P2 C54 -98.3(2) . . . . ?
C37 C32 P2 C43 -172.88(19) . . . . ?
C33 C32 P2 C43 4.0(2) . . . . ?
C55 C54 P2 O4 12.9(3) . . . . ?
C59 C54 P2 O4 -168.35(18) . . . . ?
C55 C54 P2 O3 -66.7(2) . . . . ?
C59 C54 P2 O3 112.1(2) . . . . ?
C55 C54 P2 C32 -152.4(2) . . . . ?
C59 C54 P2 C32 26.4(2) . . . . ?
C55 C54 P2 C43 104.0(2) . . . . ?
C59 C54 P2 C43 -77.3(2) . . . . ?
C48 C43 P2 O4 -9.2(2) . . . . ?
C44 C43 P2 O4 171.8(3) . . . . ?
C48 C43 P2 O3 -18.4(7) . . . . ?
C44 C43 P2 O3 162.6(5) . . . . ?
C48 C43 P2 C32 105.8(2) . . . . ?
C44 C43 P2 C32 -73.2(3) . . . . ?
C48 C43 P2 C54 -134.2(2) . . . . ?
C44 C43 P2 C54 46.8(3) . . . . ?
C37 C38 O3 P2 -1.3(2) . . . . ?
C39 C38 O3 P2 -120.01(19) . . . . ?
C41 C38 O3 P2 114.81(19) . . . . ?
O4 P2 O3 C38 117.47(18) . . . . ?
C32 P2 O3 C38 1.62(18) . . . . ?
C54 P2 O3 C38 -116.77(18) . . . . ?
C43 P2 O3 C38 126.7(5) . . . . ?
C48 C49 O4 P2 -1.6(3) . . . . ?
C50 C49 O4 P2 124.2(2) . . . . ?
C52 C49 O4 P2 -116.0(2) . . . . ?
O3 P2 O4 C49 -175.7(2) . . . . ?
C32 P2 O4 C49 -92.4(2) . . . . ?
C54 P2 O4 C49 102.0(2) . . . . ?
C43 P2 O4 C49 6.0(2) . . . . ?
